data_7125976
loop_
_publ_author_name
'Nian, Hao'
'Li, Aisen'
'Li, Yawen'
'Cheng, Lin'
'Wang, Ling'
'Xu, Weiqing'
'Cao, Liping'

_publ_section_title
;
 Tetraphenylethene-based tetracationic dicyclophanes: synthesis,
 mechanochromic luminescence, and photochemical reactions.
;
_journal_issue 21
_journal_name_full 'Chemical communications (Cambridge, England)'
_journal_page_first 3195
_journal_page_last 3198
_journal_paper_doi 10.1039/d0cc00860e
_journal_volume 56
_journal_year 2020
_chemical_formula_moiety 'C126 H172 N4 O8 P8 Pt4, 4(C F3 O3 S), 17(C3 H6 O)'
_chemical_formula_sum 'C90 H82 F24 N18 P4'
_chemical_formula_weight 1995.61
_space_group_crystal_system tetragonal
_space_group_IT_number 94
_space_group_name_Hall 'P 4n 2n'
_space_group_name_H-M_alt 'P 42 21 2'
_atom_sites_solution_hydrogens geom
_atom_sites_solution_primary dual
_atom_sites_solution_secondary difmap
_audit_creation_date 2019-09-07
_audit_creation_method
;
Olex2 1.2
(compiled 2018.05.29 svn.r3508 for OlexSys, GUI svn.r5506)
;
_audit_update_record
;
2020-01-08 deposited with the CCDC.	2020-02-10 downloaded from the CCDC.
;
_cell_angle_alpha 90
_cell_angle_beta 90
_cell_angle_gamma 90
_cell_formula_units_Z 2
_cell_length_a 19.429(4)
_cell_length_b 19.429(4)
_cell_length_c 12.057(2)
_cell_measurement_reflns_used 9830
_cell_measurement_temperature 180(2)
_cell_measurement_theta_max 55.02
_cell_measurement_theta_min 2.98
_cell_volume 4551.3(15)
_computing_cell_refinement 'SAINT V8.38A (bruker, 2016)'
_computing_data_collection 'APEX3 v.2017.3-0 (Bruker AXS Inc., 2017)'
_computing_data_reduction 'SAINT V8.38A (bruker, 2016)'
_computing_molecular_graphics 'Olex2 (Dolomanov et al., 2009)'
_computing_publication_material 'Olex2 (Dolomanov et al., 2009)'
_computing_structure_refinement 'SHELXL 2018/3 (Sheldrick, 2018)'
_computing_structure_solution 'SHELXT 2018/2 (Sheldrick, 2018)'
_diffrn_ambient_temperature 180.0
_diffrn_measured_fraction_theta_full 0.997
_diffrn_measured_fraction_theta_max 0.996
_diffrn_measurement_device_type 'Bruker D8 Venture PHOTON 100 CMOS'
_diffrn_measurement_method '\f and \w scans'
_diffrn_radiation_type GaK\a
_diffrn_radiation_wavelength 1.34138
_diffrn_reflns_av_R_equivalents 0.0772
_diffrn_reflns_av_unetI/netI 0.0486
_diffrn_reflns_Laue_measured_fraction_full 0.997
_diffrn_reflns_Laue_measured_fraction_max 0.996
_diffrn_reflns_limit_h_max 23
_diffrn_reflns_limit_h_min -23
_diffrn_reflns_limit_k_max 20
_diffrn_reflns_limit_k_min -23
_diffrn_reflns_limit_l_max 14
_diffrn_reflns_limit_l_min -14
_diffrn_reflns_number 30148
_diffrn_reflns_point_group_measured_fraction_full 0.997
_diffrn_reflns_point_group_measured_fraction_max 0.996
_diffrn_reflns_theta_full 53.594
_diffrn_reflns_theta_max 54.917
_diffrn_reflns_theta_min 3.959
_diffrn_source 'Liquid METALJET D2 PLUS X-ray Source'
_exptl_absorpt_coefficient_mu 1.096
_exptl_absorpt_correction_T_max 0.9562
_exptl_absorpt_correction_T_min 0.8753
_exptl_absorpt_correction_type multi-scan
_exptl_absorpt_process_details
;
SADABS-2016/2 (Bruker,2016/2) was used 
for absorption correction.
;
_exptl_crystal_colour yellow
_exptl_crystal_colour_primary yellow
_exptl_crystal_density_diffrn 1.456
_exptl_crystal_description block
_exptl_crystal_F_000 2048
_exptl_crystal_size_max 0.17
_exptl_crystal_size_mid 0.12
_exptl_crystal_size_min 0.09
_refine_diff_density_max 0.241
_refine_diff_density_min -0.219
_refine_diff_density_rms 0.049
_refine_ls_abs_structure_details
;
 Flack x determined using 1313 quotients [(I+)-(I-)]/[(I+)+(I-)]
 (Parsons, Flack and Wagner, Acta Cryst. B69 (2013) 249-259).
;
_refine_ls_abs_structure_Flack 0.019(12)
_refine_ls_extinction_method none
_refine_ls_goodness_of_fit_ref 1.055
_refine_ls_hydrogen_treatment constr
_refine_ls_matrix_type full
_refine_ls_number_parameters 240
_refine_ls_number_reflns 4325
_refine_ls_number_restraints 0
_refine_ls_restrained_S_all 1.055
_refine_ls_R_factor_all 0.0560
_refine_ls_R_factor_gt 0.0454
_refine_ls_shift/su_max 0.000
_refine_ls_shift/su_mean 0.000
_refine_ls_structure_factor_coef Fsqd
_refine_ls_weighting_details 'w=1/[\s^2^(Fo^2^)+(0.0868P)^2^+0.6448P] where P=(Fo^2^+2Fc^2^)/3'
_refine_ls_weighting_scheme calc
_refine_ls_wR_factor_gt 0.1378
_refine_ls_wR_factor_ref 0.1420
_reflns_Friedel_coverage 0.734
_reflns_Friedel_fraction_full 0.998
_reflns_Friedel_fraction_max 0.996
_reflns_number_gt 3598
_reflns_number_total 4325
_reflns_threshold_expression 'I > 2\s(I)'
_cod_data_source_file d0cc00860e2.cif
_cod_data_source_block 1
_cod_depositor_comments 'Adding full bibliography for 7125976--7125977.cif.'
_cod_original_cell_volume 4551(2)
_cod_database_code 7125976
_shelx_shelxl_version_number 2018/3
_shelx_space_group_comment
;
The symmetry employed for this shelxl refinement is uniquely defined
by the following loop, which should always be used as a source of
symmetry information in preference to the above space-group names.
They are only intended as comments.
;
_shelx_estimated_absorpt_t_max 0.908
_shelx_estimated_absorpt_t_min 0.836
_olex2_refinement_description
;
1. Fixed Uiso
 At 1.2 times of:
  All C(H) groups, All C(H,H) groups
2.a Secondary CH2 refined with riding coordinates:
 C8(H8A,H8B)
2.b Aromatic/amide H refined with riding coordinates:
 C1(H1), C2(H2), C3(H3), C4(H4), C9(H9), C10(H10), C11(H11), C13(H13),
 C14(H14), C17(H17), C18(H18)
;
_olex2_submission_special_instructions 'No special instructions were received'

loop_
_space_group_symop_operation_xyz
'x, y, z'
'-x, -y, z'
'-y+1/2, x+1/2, z+1/2'
'y+1/2, -x+1/2, z+1/2'
'-x+1/2, y+1/2, -z+1/2'
'x+1/2, -y+1/2, -z+1/2'
'y, x, -z'
'-y, -x, -z'

loop_
_atom_site_label
_atom_site_type_symbol
_atom_site_fract_x
_atom_site_fract_y
_atom_site_fract_z
_atom_site_U_iso_or_equiv
_atom_site_adp_type
_atom_site_occupancy
_atom_site_site_symmetry_order
_atom_site_calc_flag
_atom_site_refinement_flags_posn
_atom_site_refinement_flags_adp
_atom_site_refinement_flags_occupancy
P1 P 0.60864(5) 0.82949(6) 0.10402(9) 0.0524(3) Uani 1 1 d . . .
F1 F 0.64757(18) 0.77670(19) 0.1830(3) 0.0884(10) Uani 1 1 d . . .
F2 F 0.67149(17) 0.8296(2) 0.0221(2) 0.0959(10) Uani 1 1 d . . .
F3 F 0.56805(18) 0.88155(19) 0.0265(3) 0.1048(13) Uani 1 1 d . . .
F4 F 0.54642(16) 0.8295(2) 0.1902(3) 0.0982(11) Uani 1 1 d . . .
F5 F 0.57267(18) 0.76884(17) 0.0403(3) 0.0865(9) Uani 1 1 d . . .
F6 F 0.64335(15) 0.89236(17) 0.1688(3) 0.0767(8) Uani 1 1 d . . .
N1 N 0.64236(15) 0.87951(14) 0.4359(2) 0.0402(7) Uani 1 1 d . . .
N2 N 0.56316(15) 0.80183(15) 0.4498(2) 0.0396(6) Uani 1 1 d . . .
C1 C 0.8295(2) 0.7960(2) 0.7345(3) 0.0504(9) Uani 1 1 d . . .
H1 H 0.860732 0.762979 0.763413 0.060 Uiso 1 1 calc R . .
C2 C 0.7902(3) 0.8332(3) 0.8049(3) 0.0589(12) Uani 1 1 d . . .
H2 H 0.795117 0.826786 0.882626 0.071 Uiso 1 1 calc R . .
C3 C 0.7418(3) 0.8819(2) 0.7645(3) 0.0575(10) Uani 1 1 d . . .
H3 H 0.714211 0.907369 0.814929 0.069 Uiso 1 1 calc R . .
C4 C 0.7350(2) 0.8918(2) 0.6540(3) 0.0507(9) Uani 1 1 d . . .
H4 H 0.702108 0.924192 0.628183 0.061 Uiso 1 1 calc R . .
C5 C 0.77547(19) 0.85525(18) 0.5752(3) 0.0397(7) Uani 1 1 d . . .
C6 C 0.76685(19) 0.86403(18) 0.4601(3) 0.0406(7) Uani 1 1 d . . .
C7 C 0.80572(18) 0.82466(18) 0.3836(3) 0.0397(7) Uani 1 1 d . . .
C8 C 0.71179(19) 0.91140(18) 0.4202(3) 0.0444(8) Uani 1 1 d . . .
H8A H 0.719050 0.921611 0.340571 0.053 Uiso 1 1 calc R . .
H8B H 0.714180 0.955300 0.461671 0.053 Uiso 1 1 calc R . .
C9 C 0.5810(2) 0.9135(2) 0.4565(4) 0.0546(10) Uani 1 1 d . . .
H9 H 0.574850 0.961832 0.462370 0.065 Uiso 1 1 calc R . .
C10 C 0.5309(2) 0.8641(2) 0.4669(4) 0.0517(9) Uani 1 1 d . . .
H10 H 0.483525 0.871444 0.482596 0.062 Uiso 1 1 calc R . .
C11 C 0.63012(19) 0.81219(18) 0.4320(3) 0.0418(8) Uani 1 1 d . . .
H11 H 0.663450 0.777373 0.418744 0.050 Uiso 1 1 calc R . .
C12 C 0.53378(17) 0.73412(16) 0.4574(3) 0.0363(7) Uani 1 1 d . . .
C13 C 0.55649(19) 0.68552(18) 0.3822(3) 0.0399(7) Uani 1 1 d . . .
H13 H 0.585552 0.698120 0.322205 0.048 Uiso 1 1 calc R . .
C14 C 0.53552(19) 0.61711(19) 0.3969(3) 0.0414(7) Uani 1 1 d . . .
H14 H 0.550929 0.582842 0.346509 0.050 Uiso 1 1 calc R . .
C15 C 0.49240(17) 0.59856(17) 0.4844(3) 0.0383(7) Uani 1 1 d . . .
C16 C 0.47553(18) 0.52447(18) 0.500000 0.0382(10) Uani 1 2 d S T P
C17 C 0.46695(18) 0.64971(19) 0.5531(3) 0.0435(8) Uani 1 1 d . . .
H17 H 0.434095 0.638131 0.608438 0.052 Uiso 1 1 calc R . .
C18 C 0.48848(18) 0.71755(19) 0.5429(3) 0.0422(8) Uani 1 1 d . . .
H18 H 0.472712 0.751841 0.592984 0.051 Uiso 1 1 calc R . .

loop_
_atom_site_aniso_label
_atom_site_aniso_U_11
_atom_site_aniso_U_22
_atom_site_aniso_U_33
_atom_site_aniso_U_23
_atom_site_aniso_U_13
_atom_site_aniso_U_12
P1 0.0384(5) 0.0615(7) 0.0574(5) 0.0133(5) -0.0042(4) -0.0042(5)
F1 0.079(2) 0.091(2) 0.0958(19) 0.0357(18) -0.0192(17) -0.0026(18)
F2 0.0694(19) 0.140(3) 0.0782(17) 0.000(2) 0.0232(16) -0.015(2)
F3 0.095(2) 0.089(2) 0.130(3) 0.036(2) -0.065(2) -0.007(2)
F4 0.0633(19) 0.123(3) 0.108(2) -0.009(2) 0.0320(18) -0.018(2)
F5 0.086(2) 0.077(2) 0.0971(19) -0.0170(17) -0.0099(17) -0.0122(17)
F6 0.0588(16) 0.077(2) 0.0942(18) -0.0002(15) -0.0192(14) -0.0172(15)
N1 0.0390(15) 0.0296(14) 0.0519(16) 0.0016(11) -0.0003(12) -0.0051(12)
N2 0.0384(15) 0.0303(14) 0.0501(15) -0.0012(12) 0.0005(12) 0.0016(12)
C1 0.050(2) 0.0442(19) 0.057(2) -0.0002(17) -0.0138(18) -0.0073(18)
C2 0.072(3) 0.074(3) 0.0309(16) -0.0075(17) 0.0009(17) -0.010(2)
C3 0.063(3) 0.055(2) 0.054(2) -0.0130(19) 0.0026(19) -0.001(2)
C4 0.054(2) 0.043(2) 0.0557(19) -0.0105(17) -0.0036(17) 0.0031(19)
C5 0.0406(18) 0.0338(16) 0.0446(16) -0.0036(14) 0.0019(14) -0.0044(14)
C6 0.0420(19) 0.0336(17) 0.0463(16) 0.0045(14) -0.0004(15) -0.0092(13)
C7 0.0417(18) 0.0362(17) 0.0413(16) 0.0002(14) 0.0033(14) -0.0104(14)
C8 0.046(2) 0.0288(16) 0.0585(19) 0.0062(14) 0.0026(16) -0.0077(14)
C9 0.056(2) 0.0325(18) 0.075(2) -0.0023(18) 0.008(2) 0.0015(17)
C10 0.042(2) 0.0355(18) 0.078(2) -0.0052(18) 0.0090(19) -0.0034(15)
C11 0.0450(19) 0.0329(17) 0.0474(17) 0.0043(13) 0.0023(14) -0.0025(14)
C12 0.0348(16) 0.0264(15) 0.0476(16) 0.0024(13) -0.0026(13) -0.0092(13)
C13 0.0394(17) 0.0340(18) 0.0463(17) 0.0022(14) 0.0070(14) -0.0040(14)
C14 0.0442(18) 0.0390(18) 0.0411(15) -0.0040(15) 0.0055(14) -0.0050(15)
C15 0.0265(15) 0.0317(18) 0.0566(19) 0.0001(14) 0.0009(14) -0.0019(12)
C16 0.0346(15) 0.0346(15) 0.045(2) 0.0001(13) 0.0001(13) -0.008(2)
C17 0.0351(17) 0.0380(17) 0.0574(19) 0.0025(15) 0.0053(15) -0.0026(14)
C18 0.0352(16) 0.0408(19) 0.0506(17) -0.0040(15) 0.0059(15) 0.0016(14)

loop_
_atom_type_symbol
_atom_type_description
_atom_type_scat_dispersion_real
_atom_type_scat_dispersion_imag
_atom_type_scat_source
C C 0.0137 0.0070 'International Tables Vol C Tables 4.2.6.8 and 6.1.1.4'
H H 0.0000 0.0000 'International Tables Vol C Tables 4.2.6.8 and 6.1.1.4'
F F 0.0583 0.0400 'International Tables Vol C Tables 4.2.6.8 and 6.1.1.4'
N N 0.0241 0.0136 'International Tables Vol C Tables 4.2.6.8 and 6.1.1.4'
P P 0.2543 0.3332 'International Tables Vol C Tables 4.2.6.8 and 6.1.1.4'

loop_
_geom_angle_atom_site_label_1
_geom_angle_atom_site_label_2
_geom_angle_atom_site_label_3
_geom_angle
_geom_angle_site_symmetry_1
_geom_angle_site_symmetry_3
F1 P1 F4 88.3(2) . .
F1 P1 F6 89.95(18) . .
F2 P1 F1 90.46(19) . .
F2 P1 F3 90.9(2) . .
F2 P1 F4 178.29(19) . .
F2 P1 F5 92.3(2) . .
F2 P1 F6 88.76(18) . .
F3 P1 F1 178.6(2) . .
F3 P1 F4 90.4(2) . .
F3 P1 F6 90.60(18) . .
F4 P1 F6 90.07(19) . .
F5 P1 F1 91.2(2) . .
F5 P1 F3 88.22(19) . .
F5 P1 F4 88.9(2) . .
F5 P1 F6 178.46(19) . .
C9 N1 C8 127.0(3) . .
C11 N1 C8 124.3(3) . .
C11 N1 C9 108.7(3) . .
C10 N2 C12 127.9(3) . .
C11 N2 C10 109.6(3) . .
C11 N2 C12 122.4(3) . .
C2 C1 C7 121.0(4) . 7_556
C1 C2 C3 121.0(4) . .
C4 C3 C2 119.8(4) . .
C3 C4 C5 122.2(4) . .
C4 C5 C7 117.9(3) . 7_556
C6 C5 C4 122.2(4) . .
C6 C5 C7 119.9(3) . 7_556
C5 C6 C7 120.9(3) . .
C5 C6 C8 118.6(3) . .
C7 C6 C8 120.3(3) . .
C1 C7 C5 118.1(3) 7_556 7_556
C6 C7 C1 122.7(4) . 7_556
C6 C7 C5 119.2(3) . 7_556
C6 C8 N1 110.5(3) . .
C10 C9 N1 107.1(3) . .
C9 C10 N2 106.0(3) . .
N1 C11 N2 108.5(3) . .
C13 C12 N2 117.2(3) . .
C13 C12 C18 122.0(3) . .
C18 C12 N2 120.6(3) . .
C12 C13 C14 118.2(3) . .
C15 C14 C13 121.0(3) . .
C14 C15 C16 118.6(3) . .
C17 C15 C14 118.8(3) . .
C17 C15 C16 122.6(3) . .
C15 C16 C15 116.2(4) 8_666 .
C16 C16 C15 121.9(2) 2_665 8_666
C16 C16 C15 121.9(2) 2_665 .
C15 C17 C18 121.3(3) . .
C17 C18 C12 118.4(3) . .

loop_
_geom_bond_atom_site_label_1
_geom_bond_atom_site_label_2
_geom_bond_distance
_geom_bond_site_symmetry_2
P1 F1 1.591(3) .
P1 F2 1.571(3) .
P1 F3 1.587(3) .
P1 F4 1.594(3) .
P1 F5 1.571(3) .
P1 F6 1.599(3) .
N1 C8 1.497(4) .
N1 C9 1.384(5) .
N1 C11 1.330(4) .
N2 C10 1.379(5) .
N2 C11 1.334(5) .
N2 C12 1.437(4) .
C1 C2 1.351(6) .
C1 C7 1.440(5) 7_556
C2 C3 1.420(7) .
C3 C4 1.352(6) .
C4 C5 1.423(5) .
C5 C6 1.408(5) .
C5 C7 1.445(5) 7_556
C6 C7 1.417(5) .
C6 C8 1.491(5) .
C9 C10 1.373(5) .
C12 C13 1.381(5) .
C12 C18 1.394(5) .
C13 C14 1.401(5) .
C14 C15 1.394(5) .
C15 C16 1.488(4) .
C15 C17 1.385(5) .
C16 C16 1.344(10) 2_665
C17 C18 1.388(5) .

loop_
_smtbx_masks_void_nr
_smtbx_masks_void_average_x
_smtbx_masks_void_average_y
_smtbx_masks_void_average_z
_smtbx_masks_void_volume
_smtbx_masks_void_count_electrons
_smtbx_masks_void_content
1 -0.082 0.346 0.500 815.9 216.4 10(C2H3N)
2 -0.536 -0.373 0.000 815.9 216.1 10(C2H3N)
